data_9004371
loop_
_publ_author_name
'Liang, J.'
'Hawthorne, F. C.'
'Novak, M.'
'Cerny, P.'

_publ_section_title
;
 Crystal-structure refinement of boromuscovite polytypes using a coupled
 Rietveld-static-structure energy-minimization method
 Sample: 2M1 polytype
;
_journal_name_full 'The Canadian Mineralogist'
_journal_page_first 859
_journal_page_last 865
_journal_volume 33
_journal_year 1995
_chemical_compound_source 'Recice, Czech Republic'
_chemical_formula_sum 'Al1.92 B K0.41 O12 Si3'
_chemical_name_mineral Boromuscovite
_space_group_IT_number 15
_symmetry_space_group_name_Hall '-C 2yc'
_symmetry_space_group_name_H-M 'C 1 2/c 1'
_cell_angle_alpha 90
_cell_angle_beta 95.62
_cell_angle_gamma 90
_cell_formula_units_Z 4
_cell_length_a 5.090
_cell_length_b 8.822
_cell_length_c 19.819
_cell_volume 885.674
_database_code_amcsd 0005445
_exptl_crystal_density_diffrn 2.662
_cod_original_formula_sum 'Al1.92 (Si3 B) K.41 O12'
_cod_database_code 9004371

loop_
_space_group_symop_operation_xyz
x,y,z
1/2+x,1/2+y,z
x,-y,1/2+z
1/2+x,1/2-y,1/2+z
-x,y,1/2-z
1/2-x,1/2+y,1/2-z
-x,-y,-z
1/2-x,1/2-y,-z

loop_
_atom_site_label
_atom_site_fract_x
_atom_site_fract_y
_atom_site_fract_z
_atom_site_occupancy
_atom_site_U_iso_or_equiv
_atom_site_type_symbol
_atom_site_attached_hydrogens
Al 0.25000 0.07900 -0.00020 0.96000 0.00595 Al 0
SiT1 0.44200 0.25400 0.13510 0.78000 0.00152 Si 0
BT1 0.44200 0.25400 0.13510 0.22000 0.00152 B 0
SiT2 0.04500 0.42600 0.36400 0.72000 0.00215 Si 0
BT2 0.04500 0.42600 0.36400 0.28000 0.00215 B 0
K 0.00000 0.10300 0.25000 0.41000 0.00329 K 0
O 0.03900 0.07200 0.45410 1.00000 0.00443 O 0
O1 0.38500 0.24800 0.05690 1.00000 0.00469 O 0
O2 0.04300 0.43800 0.44660 1.00000 0.00367 O 0
O3 0.41900 0.09000 0.16550 1.00000 0.00481 O 0
O4 0.22900 0.36100 0.16360 1.00000 0.00861 O 0
O5 0.27000 0.31400 0.34660 1.00000 0.00405 O 0

loop_
_cod_changelog_entry_id
_cod_changelog_entry_author
_cod_changelog_entry_date
_cod_changelog_entry_text
1
;cod-tools version 3.8.0
Id: cif_guess_AMCSD_atom_types 9581 2023-05-17 12:35:41Z saulius
;
2023-05-23T09:17:48+03:00
;Derived atom types and hydrogen counts
from atom names that follow the AMCSD naming convention
(Wat == water, O-H == hydroxyl).
;

loop_
_cod_related_entry_id
_cod_related_entry_database
_cod_related_entry_code
1 AMCSD 0005445
